data_8103109
loop_
_publ_author_name
'Dao-Cheng Xia'
'Shuai Shi'
'Ji-Huan Yao'
'Hui-Xuan Ma'
'Chang-Qing Han'
'Li-Ping Wang'
'Qing-Yang Liu'

_publ_section_title
;
 Crystal structure of
 (4,4'-bis(imidazol-1-ylmethyl)biphenyl)-(5-hydroxyisophthalato)zinc(II),
 Zn(C20H18N4)(C8H4O5)
;
_journal_issue 1
_journal_name_full 'Zeitschrift f\"ur Kristallographie - New Crystal Structures'
_journal_page_first 29
_journal_volume 226
_journal_year 2011
_chemical_formula_moiety 'C28 H22 N4 O5 Zn'
_chemical_formula_sum 'C28 H22 N4 O5 Zn'
_chemical_formula_weight 559.87
_chemical_melting_point ?
_chemical_name_systematic
;
 (4,4'-bis(imidazol-1-ylmethyl)bibenzene)
-(5-hydroxyisophthalato) zinc (II)
;
_space_group_IT_number 62
_symmetry_cell_setting orthorhombic
_symmetry_space_group_name_Hall '-P 2ac 2n'
_symmetry_space_group_name_H-M 'P n m a'
_atom_sites_solution_hydrogens geom
_atom_sites_solution_primary direct
_atom_sites_solution_secondary difmap
_audit_creation_method SHELXL-97
_audit_update_record
;
2010-11-27 # Formatted by publCIF
;
_cell_angle_alpha 90.00
_cell_angle_beta 90.00
_cell_angle_gamma 90.00
_cell_formula_units_Z 4
_cell_length_a 14.829
_cell_length_b 18.184
_cell_length_c 9.493
_cell_measurement_reflns_used 3723
_cell_measurement_temperature 293(2)
_cell_measurement_theta_max 29.1123
_cell_measurement_theta_min 3.0961
_cell_volume 2559.793
_computing_cell_refinement CrysAlis
_computing_data_collection CrysAlis
_computing_data_reduction CrysAlis
_computing_structure_refinement 'SHELXL-97 (Sheldrick, 2008)'
_computing_structure_solution SHELXS-97[2]
_diffrn_ambient_temperature 293(2)
_diffrn_detector_area_resol_mean 10.0
_diffrn_measured_fraction_theta_full 0.997
_diffrn_measured_fraction_theta_max 0.886
_diffrn_measurement_device_type 'Oxford Diffraction Gemini R Ultra'
_diffrn_measurement_method '\w scan'
_diffrn_radiation_monochromator graphite
_diffrn_radiation_source 'fine-focus sealed tube'
_diffrn_radiation_type MoK\a
_diffrn_radiation_wavelength 0.71073
_diffrn_reflns_av_R_equivalents 0.0269
_diffrn_reflns_av_sigmaI/netI 0.0448
_diffrn_reflns_limit_h_max 19
_diffrn_reflns_limit_h_min -18
_diffrn_reflns_limit_k_max 24
_diffrn_reflns_limit_k_min -21
_diffrn_reflns_limit_l_max 8
_diffrn_reflns_limit_l_min -12
_diffrn_reflns_number 10252
_diffrn_reflns_theta_full 25.00
_diffrn_reflns_theta_max 29.18
_diffrn_reflns_theta_min 3.39
_exptl_absorpt_coefficient_mu 1.006
_exptl_absorpt_correction_T_max 1.00000
_exptl_absorpt_correction_T_min 0.92713
_exptl_absorpt_correction_type multi-scan
_exptl_crystal_colour colourless
_exptl_crystal_density_diffrn 1.453
_exptl_crystal_density_method 'not measured'
_exptl_crystal_description block
_exptl_crystal_F_000 1152
_exptl_crystal_size_max 0.21
_exptl_crystal_size_mid 0.18
_exptl_crystal_size_min 0.16
_refine_diff_density_max 0.401
_refine_diff_density_min -0.402
_refine_diff_density_rms 0.047
_refine_ls_extinction_method none
_refine_ls_goodness_of_fit_ref 0.898
_refine_ls_hydrogen_treatment constr
_refine_ls_matrix_type full
_refine_ls_number_parameters 193
_refine_ls_number_reflns 3157
_refine_ls_number_restraints 0
_refine_ls_restrained_S_all 0.898
_refine_ls_R_factor_all 0.0668
_refine_ls_R_factor_gt 0.0353
_refine_ls_shift/su_max 0.001
_refine_ls_shift/su_mean 0.000
_refine_ls_structure_factor_coef Fsqd
_refine_ls_weighting_details 'calc w=1/[\s^2^(Fo^2^)+(0.0523P)^2^+0.0000P] where P=(Fo^2^+2Fc^2^)/3'
_refine_ls_weighting_scheme calc
_refine_ls_wR_factor_gt 0.0893
_refine_ls_wR_factor_ref 0.0940
_reflns_number_gt 1791
_reflns_number_total 3157
_reflns_threshold_expression >2\s(I)
_cod_data_source_file 1267-3310.cff
_cod_data_source_block pnma
_cod_depositor_comments
;
The following automatic conversions were performed:

'_chemical_melting_point' value 'not measured' was changed to '?' -
the value is undefined or not given.

Automatic conversion script
Id: cif_fix_values 1715 2011-07-08 13:25:40Z adriana 
;
_cod_original_cell_volume 2559.8
_cod_original_sg_symbol_H-M pnma
_cod_database_code 8103109

loop_
_symmetry_equiv_pos_as_xyz
'x, y, z'
'-x+1/2, -y, z+1/2'
'x+1/2, -y+1/2, -z+1/2'
'-x, y+1/2, -z'
'-x, -y, -z'
'x-1/2, y, -z-1/2'
'-x-1/2, y-1/2, z-1/2'
'x, -y-1/2, z'

loop_
_atom_site_label
_atom_site_type_symbol
_atom_site_fract_x
_atom_site_fract_y
_atom_site_fract_z
_atom_site_U_iso_or_equiv
_atom_site_adp_type
_atom_site_occupancy
_atom_site_symmetry_multiplicity
_atom_site_calc_flag
_atom_site_refinement_flags
Zn1 Zn 0.98206(2) 0.2500 0.24482(4) 0.04495(14) Uani 1 2 d S
O1 O 0.90264(12) 0.2500 0.40716(19) 0.0378(5) Uani 1 2 d S
O2 O 1.01037(13) 0.2500 0.5696(2) 0.0472(5) Uani 1 2 d S
O5 O 0.61152(13) 0.2500 0.6713(2) 0.0702(8) Uani 1 2 d S
H5 H 0.5795 0.2500 0.7416 0.105 Uiso 1 2 calc SR
C6 C 0.76541(18) 0.2500 0.6060(3) 0.0397(7) Uani 1 2 d S
H6 H 0.7487 0.2500 0.5116 0.048 Uiso 1 2 calc SR
N2 N 1.15700(14) 0.42764(13) 0.2594(2) 0.0628(6) Uani 1 1 d .
C4 C 0.72443(19) 0.2500 0.8505(3) 0.0435(7) Uani 1 2 d S
H4 H 0.6800 0.2500 0.9197 0.052 Uiso 1 2 calc SR
C1 C 0.85677(17) 0.2500 0.6441(3) 0.0328(6) Uani 1 2 d S
C7 C 0.92985(18) 0.2500 0.5343(3) 0.0321(6) Uani 1 2 d S
C2 C 0.88007(18) 0.2500 0.7860(3) 0.0388(7) Uani 1 2 d S
H2 H 0.9405 0.2500 0.8119 0.047 Uiso 1 2 calc SR
C3 C 0.81395(19) 0.2500 0.8889(3) 0.0414(7) Uani 1 2 d S
N1 N 1.05889(13) 0.34031(12) 0.2236(2) 0.0560(5) Uani 1 1 d .
C5 C 0.70013(19) 0.2500 0.7109(3) 0.0426(8) Uani 1 2 d S
C14 C 1.34110(16) 0.42104(14) 0.1457(3) 0.0618(7) Uani 1 1 d .
H14 H 1.3120 0.3758 0.1498 0.074 Uiso 1 1 calc R
C13 C 1.31084(17) 0.47821(15) 0.2265(3) 0.0577(7) Uani 1 1 d .
C10 C 1.1090(2) 0.4469(2) 0.1440(4) 0.0937(11) Uani 1 1 d .
H10 H 1.1161 0.4893 0.0903 0.112 Uiso 1 1 calc R
C9 C 1.12505(16) 0.36371(15) 0.3034(3) 0.0565(6) Uani 1 1 d .
H9 H 1.1469 0.3384 0.3814 0.068 Uiso 1 1 calc R
C12 C 1.2307(2) 0.46896(19) 0.3242(3) 0.0852(10) Uani 1 1 d .
H12A H 1.2502 0.4436 0.4088 0.102 Uiso 1 1 calc R
H12B H 1.2088 0.5171 0.3516 0.102 Uiso 1 1 calc R
C16 C 1.46065(13) 0.49595(12) 0.0483(3) 0.0438(5) Uani 1 1 d .
O3 O 0.78115(19) 0.2500 1.1317(3) 0.1369(17) Uani 1 2 d S
C8 C 0.8395(2) 0.2500 1.0429(3) 0.0576(10) Uani 1 2 d S
C17 C 1.42892(18) 0.55272(14) 0.1311(3) 0.0641(7) Uani 1 1 d .
H17 H 1.4582 0.5979 0.1281 0.077 Uiso 1 1 calc R
C18 C 1.35478(19) 0.54435(15) 0.2185(3) 0.0718(8) Uani 1 1 d .
H18 H 1.3347 0.5839 0.2720 0.086 Uiso 1 1 calc R
C15 C 1.41463(15) 0.43014(12) 0.0581(3) 0.0558(7) Uani 1 1 d .
H15 H 1.4338 0.3906 0.0038 0.067 Uiso 1 1 calc R
C11 C 1.0497(2) 0.3930(2) 0.1223(3) 0.0915(11) Uani 1 1 d .
H11 H 1.0081 0.3916 0.0490 0.110 Uiso 1 1 calc R
O4 O 0.91991(15) 0.2500 1.0688(2) 0.0852(9) Uani 1 2 d S

loop_
_atom_site_aniso_label
_atom_site_aniso_U_11
_atom_site_aniso_U_22
_atom_site_aniso_U_33
_atom_site_aniso_U_23
_atom_site_aniso_U_13
_atom_site_aniso_U_12
Zn1 0.02929(18) 0.0770(3) 0.02857(18) 0.000 0.00175(14) 0.000
O1 0.0363(11) 0.0499(12) 0.0272(10) 0.000 0.0054(8) 0.000
O2 0.0278(10) 0.0741(15) 0.0396(12) 0.000 0.0031(9) 0.000
O5 0.0217(11) 0.145(2) 0.0437(14) 0.000 -0.0027(9) 0.000
C6 0.0330(15) 0.0582(19) 0.0279(15) 0.000 -0.0049(13) 0.000
N2 0.0471(11) 0.0780(14) 0.0632(14) 0.0024(13) 0.0181(11) -0.0131(11)
C4 0.0283(15) 0.069(2) 0.0332(16) 0.000 0.0038(13) 0.000
C1 0.0253(14) 0.0383(16) 0.0348(16) 0.000 0.0026(12) 0.000
C7 0.0332(15) 0.0344(15) 0.0289(15) 0.000 0.0003(12) 0.000
C2 0.0217(13) 0.063(2) 0.0318(16) 0.000 -0.0028(11) 0.000
C3 0.0279(15) 0.065(2) 0.0311(15) 0.000 -0.0034(12) 0.000
N1 0.0388(11) 0.0814(14) 0.0476(12) 0.0134(11) 0.0059(9) -0.0052(10)
C5 0.0214(13) 0.066(2) 0.0402(18) 0.000 -0.0029(13) 0.000
C14 0.0489(14) 0.0489(15) 0.088(2) 0.0041(14) 0.0121(13) -0.0139(12)
C13 0.0477(14) 0.0646(16) 0.0608(17) -0.0042(14) 0.0129(12) -0.0142(12)
C10 0.079(2) 0.103(3) 0.099(3) 0.050(2) 0.0059(19) -0.0251(19)
C9 0.0426(13) 0.0790(18) 0.0478(13) 0.0066(13) 0.0057(12) -0.0049(13)
C12 0.077(2) 0.100(2) 0.079(2) -0.0247(19) 0.0316(16) -0.0364(18)
C16 0.0366(11) 0.0412(12) 0.0536(13) 0.0054(11) -0.0020(10) -0.0043(10)
O3 0.0493(18) 0.324(6) 0.0372(15) 0.000 0.0000(13) 0.000
C8 0.0293(17) 0.114(3) 0.0296(17) 0.000 0.0037(14) 0.000
C17 0.0702(17) 0.0514(15) 0.0706(18) -0.0093(14) 0.0172(14) -0.0251(13)
C18 0.081(2) 0.0626(17) 0.0717(19) -0.0231(14) 0.0267(15) -0.0207(15)
C15 0.0430(13) 0.0405(13) 0.0838(19) -0.0018(13) 0.0148(12) -0.0008(11)
C11 0.0616(17) 0.138(3) 0.075(2) 0.053(2) -0.0096(15) -0.020(2)
O4 0.0349(13) 0.190(3) 0.0305(13) 0.000 -0.0055(10) 0.000

loop_
_atom_type_symbol
_atom_type_description
_atom_type_scat_dispersion_real
_atom_type_scat_dispersion_imag
_atom_type_scat_source
C C 0.0033 0.0016 'International Tables Vol C Tables 4.2.6.8 and 6.1.1.4'
H H 0.0000 0.0000 'International Tables Vol C Tables 4.2.6.8 and 6.1.1.4'
N N 0.0061 0.0033 'International Tables Vol C Tables 4.2.6.8 and 6.1.1.4'
O O 0.0106 0.0060 'International Tables Vol C Tables 4.2.6.8 and 6.1.1.4'
Zn Zn 0.2839 1.4301 'International Tables Vol C Tables 4.2.6.8 and 6.1.1.4'

loop_
_geom_angle_atom_site_label_1
_geom_angle_atom_site_label_2
_geom_angle_atom_site_label_3
_geom_angle
_geom_angle_site_symmetry_1
_geom_angle_site_symmetry_3
O4 Zn1 O1 113.73(9) 1_554 .
O4 Zn1 N1 100.73(7) 1_554 .
O1 Zn1 N1 115.09(6) . .
O4 Zn1 N1 100.73(7) 1_554 8_565
O1 Zn1 N1 115.09(6) . 8_565
N1 Zn1 N1 109.67(11) . 8_565
C7 O1 Zn1 124.13(17) . .
C5 O5 H5 109.5 . .
C5 C6 C1 119.3(3) . .
C5 C6 H6 120.4 . .
C1 C6 H6 120.4 . .
C9 N2 C10 107.1(2) . .
C9 N2 C12 125.9(3) . .
C10 N2 C12 126.9(3) . .
C5 C4 C3 120.6(3) . .
C5 C4 H4 119.7 . .
C3 C4 H4 119.7 . .
C2 C1 C6 119.3(2) . .
C2 C1 C7 119.5(2) . .
C6 C1 C7 121.2(2) . .
O2 C7 O1 124.1(2) . .
O2 C7 C1 120.5(2) . .
O1 C7 C1 115.4(2) . .
C3 C2 C1 120.5(3) . .
C3 C2 H2 119.7 . .
C1 C2 H2 119.7 . .
C4 C3 C2 119.7(3) . .
C4 C3 C8 119.9(3) . .
C2 C3 C8 120.4(2) . .
C9 N1 C11 104.7(2) . .
C9 N1 Zn1 129.21(18) . .
C11 N1 Zn1 126.01(19) . .
O5 C5 C4 121.2(3) . .
O5 C5 C6 118.2(3) . .
C4 C5 C6 120.6(3) . .
C13 C14 C15 120.4(2) . .
C13 C14 H14 119.8 . .
C15 C14 H14 119.8 . .
C14 C13 C18 118.7(2) . .
C14 C13 C12 121.0(2) . .
C18 C13 C12 120.3(2) . .
C11 C10 N2 106.4(3) . .
C11 C10 H10 126.8 . .
N2 C10 H10 126.8 . .
N1 C9 N2 111.8(2) . .
N1 C9 H9 124.1 . .
N2 C9 H9 124.1 . .
N2 C12 C13 112.7(2) . .
N2 C12 H12A 109.0 . .
C13 C12 H12A 109.0 . .
N2 C12 H12B 109.0 . .
C13 C12 H12B 109.0 . .
H12A C12 H12B 107.8 . .
C17 C16 C15 116.2(2) . .
C17 C16 C16 122.9(2) . 5_865
C15 C16 C16 120.9(3) . 5_865
O3 C8 O4 124.1(3) . .
O3 C8 C3 119.7(3) . .
O4 C8 C3 116.2(3) . .
C16 C17 C18 122.0(2) . .
C16 C17 H17 119.0 . .
C18 C17 H17 119.0 . .
C13 C18 C17 120.5(2) . .
C13 C18 H18 119.8 . .
C17 C18 H18 119.8 . .
C16 C15 C14 122.3(2) . .
C16 C15 H15 118.8 . .
C14 C15 H15 118.8 . .
C10 C11 N1 109.9(3) . .
C10 C11 H11 125.0 . .
N1 C11 H11 125.0 . .
C8 O4 Zn1 130.6(2) . 1_556

loop_
_geom_bond_atom_site_label_1
_geom_bond_atom_site_label_2
_geom_bond_distance
_geom_bond_site_symmetry_2
Zn1 O4 1.908(2) 1_554
Zn1 O1 1.9395(18) .
Zn1 N1 2.009(2) .
Zn1 N1 2.009(2) 8_565
O1 C7 1.273(3) .
O2 C7 1.240(3) .
O5 C5 1.367(3) .
O5 H5 0.8200 .
C6 C5 1.389(4) .
C6 C1 1.402(4) .
C6 H6 0.9300 .
N2 C9 1.323(3) .
N2 C10 1.353(4) .
N2 C12 1.462(3) .
C4 C5 1.374(4) .
C4 C3 1.377(4) .
C4 H4 0.9300 .
C1 C2 1.390(4) .
C1 C7 1.504(4) .
C2 C3 1.384(4) .
C2 H2 0.9300 .
C3 C8 1.510(4) .
N1 C9 1.310(3) .
N1 C11 1.365(3) .
C14 C13 1.368(3) .
C14 C15 1.381(3) .
C14 H14 0.9300 .
C13 C18 1.370(3) .
C13 C12 1.516(4) .
C10 C11 1.333(4) .
C10 H10 0.9300 .
C9 H9 0.9300 .
C12 H12A 0.9700 .
C12 H12B 0.9700 .
C16 C17 1.380(3) .
C16 C15 1.381(3) .
C16 C16 1.491(4) 5_865
O3 C8 1.209(4) .
C8 O4 1.217(4) .
C17 C18 1.386(3) .
C17 H17 0.9300 .
C18 H18 0.9300 .
C15 H15 0.9300 .
C11 H11 0.9300 .
O4 Zn1 1.908(2) 1_556

loop_
_geom_torsion_atom_site_label_1
_geom_torsion_atom_site_label_2
_geom_torsion_atom_site_label_3
_geom_torsion_atom_site_label_4
_geom_torsion
_geom_torsion_site_symmetry_1
_geom_torsion_site_symmetry_4
O4 Zn1 O1 C7 180.0 1_554 .
N1 Zn1 O1 C7 -64.51(7) . .
N1 Zn1 O1 C7 64.51(7) 8_565 .
C5 C6 C1 C2 0.0 . .
C5 C6 C1 C7 180.0 . .
Zn1 O1 C7 O2 0.0 . .
Zn1 O1 C7 C1 180.0 . .
C2 C1 C7 O2 0.0 . .
C6 C1 C7 O2 180.0 . .
C2 C1 C7 O1 180.0 . .
C6 C1 C7 O1 0.0 . .
C6 C1 C2 C3 0.0 . .
C7 C1 C2 C3 180.0 . .
C5 C4 C3 C2 0.0 . .
C5 C4 C3 C8 180.0 . .
C1 C2 C3 C4 0.0 . .
C1 C2 C3 C8 180.0 . .
O4 Zn1 N1 C9 -170.1(2) 1_554 .
O1 Zn1 N1 C9 67.1(2) . .
N1 Zn1 N1 C9 -64.5(2) 8_565 .
O4 Zn1 N1 C11 12.8(2) 1_554 .
O1 Zn1 N1 C11 -109.9(2) . .
N1 Zn1 N1 C11 118.4(2) 8_565 .
C3 C4 C5 O5 180.0 . .
C3 C4 C5 C6 0.0 . .
C1 C6 C5 O5 180.0 . .
C1 C6 C5 C4 0.0 . .
C15 C14 C13 C18 0.1(4) . .
C15 C14 C13 C12 -179.5(3) . .
C9 N2 C10 C11 -0.3(3) . .
C12 N2 C10 C11 179.5(3) . .
C11 N1 C9 N2 0.6(3) . .
Zn1 N1 C9 N2 -176.96(16) . .
C10 N2 C9 N1 -0.2(3) . .
C12 N2 C9 N1 -179.9(2) . .
C9 N2 C12 C13 117.5(3) . .
C10 N2 C12 C13 -62.2(4) . .
C14 C13 C12 N2 -42.8(4) . .
C18 C13 C12 N2 137.6(3) . .
C4 C3 C8 O3 0.000(1) . .
C2 C3 C8 O3 180.0 . .
C4 C3 C8 O4 180.0 . .
C2 C3 C8 O4 0.0 . .
C15 C16 C17 C18 -0.4(4) . .
C16 C16 C17 C18 179.0(3) 5_865 .
C14 C13 C18 C17 -0.6(4) . .
C12 C13 C18 C17 179.0(3) . .
C16 C17 C18 C13 0.8(5) . .
C17 C16 C15 C14 -0.2(4) . .
C16 C16 C15 C14 -179.5(3) 5_865 .
C13 C14 C15 C16 0.3(4) . .
N2 C10 C11 N1 0.6(4) . .
C9 N1 C11 C10 -0.7(4) . .
Zn1 N1 C11 C10 176.9(2) . .
O3 C8 O4 Zn1 0.000(1) . 1_556
C3 C8 O4 Zn1 180.0 . 1_556
